data_2221167
loop_
_publ_author_name
'Sun, Jingjing'
'She, Nengfang'

_publ_section_title
;
 <i>trans</i>-1,2,3-Tris(4-methoxybenzoyl)cyclopropane
;
_journal_coeditor_code RK2123
_journal_issue 3
_journal_name_full 'Acta Crystallographica Section E'
_journal_page_first o588
_journal_paper_doi 10.1107/S1600536809005145
_journal_volume 65
_journal_year 2009
_chemical_formula_iupac 'C27 H24 O6'
_chemical_formula_moiety 'C27 H24 O6'
_chemical_formula_sum 'C27 H24 O6'
_chemical_formula_weight 444.46
_chemical_name_systematic
;
<i>trans</i>-1,2,3-Tris(4-methoxybenzoyl)cyclopropane
;
_space_group_IT_number 2
_symmetry_cell_setting triclinic
_symmetry_space_group_name_Hall '-P 1'
_symmetry_space_group_name_H-M 'P -1'
_atom_sites_solution_hydrogens geom
_atom_sites_solution_primary direct
_atom_sites_solution_secondary difmap
_audit_creation_method SHELXL97
_cell_angle_alpha 90.7360(10)
_cell_angle_beta 103.1940(10)
_cell_angle_gamma 92.4320(10)
_cell_formula_units_Z 2
_cell_length_a 10.1897(6)
_cell_length_b 10.626(6)
_cell_length_c 10.6931(6)
_cell_measurement_reflns_used 1774
_cell_measurement_temperature 298(2)
_cell_measurement_theta_max 21.33
_cell_measurement_theta_min 2.71
_cell_volume 1125.9(6)
_computing_cell_refinement 'SAINT (Bruker, 2001)'
_computing_data_collection 'SMART (Bruker, 2001)'
_computing_data_reduction 'SAINT (Bruker, 2001)'
_computing_molecular_graphics 'SHELXTL (Sheldrick, 2008)'
_computing_publication_material 'SHELXTL (Sheldrick, 2008)'
_computing_structure_refinement 'SHELXL97 (Sheldrick, 2008)'
_computing_structure_solution 'SHELXS97 (Sheldrick, 2008)'
_diffrn_ambient_temperature 298(2)
_diffrn_measured_fraction_theta_full 0.984
_diffrn_measured_fraction_theta_max 0.984
_diffrn_measurement_device_type 'Bruker SMART CCD area-detector'
_diffrn_measurement_method '\f and \w'
_diffrn_radiation_monochromator Graphite
_diffrn_radiation_source 'Fine--focus sealed tube'
_diffrn_radiation_type MoK\a
_diffrn_radiation_wavelength 0.71073
_diffrn_reflns_av_R_equivalents 0.0309
_diffrn_reflns_av_sigmaI/netI 0.0522
_diffrn_reflns_limit_h_max 12
_diffrn_reflns_limit_h_min -12
_diffrn_reflns_limit_k_max 13
_diffrn_reflns_limit_k_min -10
_diffrn_reflns_limit_l_max 13
_diffrn_reflns_limit_l_min -13
_diffrn_reflns_number 9852
_diffrn_reflns_theta_full 26.00
_diffrn_reflns_theta_max 26.00
_diffrn_reflns_theta_min 1.92
_exptl_absorpt_coefficient_mu 0.092
_exptl_absorpt_correction_type none
_exptl_crystal_colour Colourless
_exptl_crystal_density_diffrn 1.311
_exptl_crystal_density_method 'Not measured'
_exptl_crystal_description Block
_exptl_crystal_F_000 468
_exptl_crystal_size_max 0.30
_exptl_crystal_size_mid 0.20
_exptl_crystal_size_min 0.10
_refine_diff_density_max 0.190
_refine_diff_density_min -0.170
_refine_ls_extinction_method None
_refine_ls_goodness_of_fit_ref 1.064
_refine_ls_hydrogen_treatment constr
_refine_ls_matrix_type full
_refine_ls_number_parameters 301
_refine_ls_number_reflns 4349
_refine_ls_number_restraints 0
_refine_ls_restrained_S_all 1.064
_refine_ls_R_factor_all 0.0921
_refine_ls_R_factor_gt 0.0566
_refine_ls_shift/su_max 0.001
_refine_ls_shift/su_mean 0.000
_refine_ls_structure_factor_coef Fsqd
_refine_ls_weighting_details 'calc w=1/[\s^2^(Fo^2^)+(0.0697P)^2^+0.0779P] where P=(Fo^2^+2Fc^2^)/3'
_refine_ls_weighting_scheme calc
_refine_ls_wR_factor_gt 0.1330
_refine_ls_wR_factor_ref 0.1549
_reflns_number_gt 2862
_reflns_number_total 4349
_reflns_threshold_expression I>2\s(I)
_cod_data_source_file rk2123.cif
_cod_data_source_block I
_cod_depositor_comments
;
The following automatic conversions were performed:
'_symmetry_cell_setting' value 'Triclinic' changed to 'triclinic'
according to '/home/saulius/struct/CIF-dictionaries/cif_core.dic'
dictionary named 'cif_core.dic' version 2.4.1 from
2010-06-29.

'_atom_sites_solution_hydrogens' value 'Geom' changed to
'geom' according to '/home/saulius/struct/CIF-dictionaries/cif_core.dic'
dictionary named 'cif_core.dic' version 2.4.1 from
2010-06-29.

'_atom_sites_solution_primary' value 'Direct' changed to
'direct' according to '/home/saulius/struct/CIF-dictionaries/cif_core.dic'
dictionary named 'cif_core.dic' version 2.4.1 from
2010-06-29.

'_atom_sites_solution_secondary' value 'Difmap' changed to
'difmap' according to '/home/saulius/struct/CIF-dictionaries/cif_core.dic'
dictionary named 'cif_core.dic' version 2.4.1 from
2010-06-29.

'_exptl_absorpt_correction_type' value 'None' changed to
'none' according to '/home/saulius/struct/CIF-dictionaries/cif_core.dic'
dictionary named 'cif_core.dic' version 2.4.1 from
2010-06-29.

'_refine_ls_matrix_type' value 'Full' changed to 'full'
according to '/home/saulius/struct/CIF-dictionaries/cif_core.dic'
dictionary named 'cif_core.dic' version 2.4.1 from
2010-06-29.

'_refine_ls_weighting_scheme' value 'Calc' changed to 'calc'
according to '/home/saulius/struct/CIF-dictionaries/cif_core.dic'
dictionary named 'cif_core.dic' version 2.4.1 from 2010-06-29.

Automatic conversion script
Id: cif_fix_enum 1527 2010-12-29 10:47:43Z saulius 

The following automatic conversions were performed:

'_symmetry_cell_setting' value 'Triclinic' changed to 'triclinic'
according to /home/saulius/struct/CIF-dictionaries/cif_core.dic
dictionary named 'cif_core.dic' version 2.4.1 from
2010-06-29.

'_atom_sites_solution_hydrogens' value 'Geom' changed to
'geom' according to
/home/saulius/struct/CIF-dictionaries/cif_core.dic dictionary named
'cif_core.dic' version 2.4.1 from
2010-06-29.

'_atom_sites_solution_primary' value 'Direct' changed to
'direct' according to
/home/saulius/struct/CIF-dictionaries/cif_core.dic dictionary named
'cif_core.dic' version 2.4.1 from
2010-06-29.

'_atom_sites_solution_secondary' value 'Difmap' changed
to 'difmap' according to
/home/saulius/struct/CIF-dictionaries/cif_core.dic dictionary named
'cif_core.dic' version 2.4.1 from
2010-06-29.

'_exptl_absorpt_correction_type' value 'None' changed to
'none' according to
/home/saulius/struct/CIF-dictionaries/cif_core.dic dictionary named
'cif_core.dic' version 2.4.1 from
2010-06-29.

'_refine_ls_matrix_type' value 'Full' changed to 'full'
according to /home/saulius/struct/CIF-dictionaries/cif_core.dic
dictionary named 'cif_core.dic' version 2.4.1 from
2010-06-29.

'_refine_ls_weighting_scheme' value 'Calc' changed to
'calc' according to
/home/saulius/struct/CIF-dictionaries/cif_core.dic dictionary named
'cif_core.dic' version 2.4.1 from 2010-06-29.

Automatic conversion script
Id: cif_fix_values 1715 2011-07-08 13:25:40Z adriana 
;
_cod_database_code 2221167
_cod_database_fobs_code 2221167

loop_
_symmetry_equiv_pos_as_xyz
'x, y, z'
'-x, -y, -z'

loop_
_atom_site_type_symbol
_atom_site_label
_atom_site_fract_x
_atom_site_fract_y
_atom_site_fract_z
_atom_site_U_iso_or_equiv
_atom_site_adp_type
_atom_site_calc_flag
_atom_site_refinement_flags
_atom_site_occupancy
_atom_site_disorder_assembly
_atom_site_disorder_group
C C1 1.0074(3) 1.5583(3) 0.2073(3) 0.0938(10) Uani d . 1 . .
H H1A 0.9340 1.6141 0.1903 0.141 Uiso calc R 1 . .
H H1B 1.0773 1.5892 0.1672 0.141 Uiso calc R 1 . .
H H1C 1.0425 1.5543 0.2983 0.141 Uiso calc R 1 . .
C C2 0.8628(2) 1.3733(2) 0.2028(2) 0.0559(6) Uani d . 1 . .
C C3 0.8010(3) 1.4209(2) 0.2944(2) 0.0632(7) Uani d . 1 . .
H H3 0.8256 1.5011 0.3302 0.076 Uiso calc R 1 . .
C C4 0.7018(3) 1.3478(2) 0.3320(2) 0.0598(7) Uani d . 1 . .
H H4 0.6627 1.3784 0.3961 0.072 Uiso calc R 1 . .
C C5 0.6594(2) 1.2303(2) 0.27708(19) 0.0452(6) Uani d . 1 . .
C C6 0.7213(2) 1.1851(2) 0.1834(2) 0.0480(6) Uani d . 1 . .
H H6 0.6935 1.1070 0.1440 0.058 Uiso calc R 1 . .
C C7 0.8233(2) 1.2554(2) 0.1489(2) 0.0578(7) Uani d . 1 . .
H H7 0.8662 1.2229 0.0884 0.069 Uiso calc R 1 . .
C C8 0.5550(2) 1.1548(2) 0.32226(19) 0.0489(6) Uani d . 1 . .
C C9 0.4782(2) 1.0509(2) 0.23775(18) 0.0447(6) Uani d . 1 . .
H H9 0.4560 1.0668 0.1454 0.054 Uiso calc R 1 . .
C C10 0.3734(2) 0.9763(2) 0.28795(19) 0.0453(6) Uani d . 1 . .
H H10 0.3694 0.9979 0.3763 0.054 Uiso calc R 1 . .
C C11 0.5019(2) 0.9174(2) 0.27438(19) 0.0452(6) Uani d . 1 . .
H H11 0.5681 0.9061 0.3552 0.054 Uiso calc R 1 . .
C C12 0.5012(2) 0.8198(2) 0.1703(2) 0.0480(6) Uani d . 1 . .
C C13 0.4473(2) 0.6911(2) 0.1861(2) 0.0467(6) Uani d . 1 . .
C C14 0.4281(3) 0.6476(3) 0.3027(2) 0.0592(7) Uani d . 1 . .
H H14 0.4515 0.6999 0.3756 0.071 Uiso calc R 1 . .
C C15 0.3747(3) 0.5276(3) 0.3114(2) 0.0684(8) Uani d . 1 . .
H H15 0.3643 0.4989 0.3905 0.082 Uiso calc R 1 . .
C C16 0.3365(3) 0.4493(2) 0.2036(2) 0.0571(6) Uani d . 1 . .
C C17 0.3553(3) 0.4921(3) 0.0870(2) 0.0578(7) Uani d . 1 . .
H H17 0.3294 0.4409 0.0135 0.069 Uiso calc R 1 . .
C C18 0.4123(2) 0.6105(2) 0.0802(2) 0.0529(6) Uani d . 1 . .
H H18 0.4278 0.6372 0.0021 0.064 Uiso calc R 1 . .
C C19 0.2147(3) 0.2623(3) 0.1091(3) 0.0829(9) Uani d . 1 . .
H H19A 0.1527 0.3131 0.0523 0.124 Uiso calc R 1 . .
H H19B 0.1663 0.1912 0.1343 0.124 Uiso calc R 1 . .
H H19C 0.2810 0.2334 0.0659 0.124 Uiso calc R 1 . .
C C20 0.2404(2) 0.9402(2) 0.20001(19) 0.0437(6) Uani d . 1 . .
C C21 0.1269(2) 0.9056(2) 0.25933(19) 0.0425(5) Uani d . 1 . .
C C22 -0.0052(2) 0.9130(2) 0.1882(2) 0.0503(6) Uani d . 1 . .
H H22 -0.0211 0.9394 0.1037 0.060 Uiso calc R 1 . .
C C23 -0.1126(2) 0.8816(2) 0.2419(2) 0.0582(7) Uani d . 1 . .
H H23 -0.2003 0.8875 0.1936 0.070 Uiso calc R 1 . .
C C24 -0.0906(2) 0.8411(2) 0.3674(2) 0.0538(6) Uani d . 1 . .
C C25 0.0391(2) 0.8319(3) 0.4392(2) 0.0593(7) Uani d . 1 . .
H H25 0.0545 0.8039 0.5231 0.071 Uiso calc R 1 . .
C C26 0.1462(2) 0.8650(2) 0.3847(2) 0.0534(6) Uani d . 1 . .
H H26 0.2337 0.8598 0.4337 0.064 Uiso calc R 1 . .
C C27 -0.1880(3) 0.7676(3) 0.5382(3) 0.0860(9) Uani d . 1 . .
H H27A -0.1411 0.6906 0.5457 0.129 Uiso calc R 1 . .
H H27B -0.2753 0.7524 0.5563 0.129 Uiso calc R 1 . .
H H27C -0.1372 0.8295 0.5982 0.129 Uiso calc R 1 . .
O O2 0.53287(17) 1.17456(18) 0.42848(14) 0.0672(5) Uani d . 1 . .
O O1 0.96041(19) 1.43598(18) 0.15687(19) 0.0816(6) Uani d . 1 . .
O O3 0.54286(18) 0.84862(17) 0.07605(15) 0.0635(5) Uani d . 1 . .
O O4 0.2801(2) 0.33557(18) 0.22053(17) 0.0786(6) Uani d . 1 . .
O O5 0.22625(15) 0.94253(16) 0.08352(13) 0.0579(5) Uani d . 1 . .
O O6 -0.20364(17) 0.8128(2) 0.41048(18) 0.0797(6) Uani d . 1 . .

loop_
_atom_site_aniso_label
_atom_site_aniso_U_11
_atom_site_aniso_U_22
_atom_site_aniso_U_33
_atom_site_aniso_U_12
_atom_site_aniso_U_13
_atom_site_aniso_U_23
C1 0.086(2) 0.058(2) 0.140(3) -0.0223(17) 0.036(2) -0.0041(19)
C2 0.0474(14) 0.0519(16) 0.0689(15) -0.0061(12) 0.0160(12) 0.0002(12)
C3 0.0651(16) 0.0477(17) 0.0761(17) -0.0103(13) 0.0178(13) -0.0154(13)
C4 0.0622(15) 0.0631(18) 0.0557(14) -0.0040(13) 0.0191(12) -0.0128(12)
C5 0.0447(12) 0.0474(15) 0.0409(11) -0.0032(11) 0.0057(9) 0.0003(10)
C6 0.0504(13) 0.0439(14) 0.0487(12) -0.0027(11) 0.0103(10) -0.0032(10)
C7 0.0532(14) 0.0607(18) 0.0636(15) -0.0030(13) 0.0233(12) -0.0097(12)
C8 0.0461(13) 0.0625(17) 0.0343(11) 0.0013(11) 0.0016(9) 0.0022(10)
C9 0.0431(12) 0.0574(16) 0.0320(10) -0.0077(11) 0.0073(9) 0.0032(10)
C10 0.0432(12) 0.0569(15) 0.0354(10) -0.0034(11) 0.0094(9) -0.0037(10)
C11 0.0382(12) 0.0564(16) 0.0388(11) -0.0011(10) 0.0047(9) 0.0037(10)
C12 0.0381(12) 0.0635(17) 0.0435(12) 0.0040(11) 0.0115(10) 0.0020(11)
C13 0.0441(12) 0.0542(16) 0.0445(12) 0.0069(11) 0.0149(10) 0.0039(10)
C14 0.0696(17) 0.0643(19) 0.0442(13) -0.0035(14) 0.0154(11) 0.0006(11)
C15 0.091(2) 0.071(2) 0.0454(13) -0.0064(16) 0.0213(13) 0.0065(13)
C16 0.0659(16) 0.0509(17) 0.0565(14) 0.0060(13) 0.0171(12) 0.0070(12)
C17 0.0695(17) 0.0575(18) 0.0483(13) 0.0088(13) 0.0168(12) -0.0048(12)
C18 0.0595(15) 0.0570(17) 0.0471(13) 0.0121(13) 0.0205(11) 0.0042(11)
C19 0.099(2) 0.061(2) 0.086(2) -0.0007(17) 0.0178(17) -0.0101(15)
C20 0.0434(12) 0.0473(15) 0.0403(12) 0.0001(10) 0.0101(9) -0.0047(10)
C21 0.0397(12) 0.0444(14) 0.0428(11) -0.0024(10) 0.0089(9) -0.0008(10)
C22 0.0469(13) 0.0543(16) 0.0471(12) -0.0035(11) 0.0063(10) 0.0066(11)
C23 0.0384(13) 0.0705(18) 0.0630(15) 0.0004(12) 0.0056(11) 0.0106(13)
C24 0.0415(13) 0.0589(17) 0.0637(15) 0.0017(11) 0.0169(11) 0.0124(12)
C25 0.0526(15) 0.0770(19) 0.0490(13) 0.0006(13) 0.0128(11) 0.0148(12)
C26 0.0381(12) 0.0714(18) 0.0478(13) -0.0002(12) 0.0042(10) 0.0080(12)
C27 0.0723(19) 0.111(3) 0.086(2) 0.0035(18) 0.0399(16) 0.0242(18)
O2 0.0693(11) 0.0922(14) 0.0383(9) -0.0202(10) 0.0137(8) -0.0112(8)
O1 0.0740(13) 0.0648(14) 0.1145(15) -0.0186(10) 0.0440(11) -0.0110(11)
O3 0.0715(11) 0.0723(13) 0.0538(9) -0.0054(9) 0.0307(8) 0.0021(8)
O4 0.1083(16) 0.0589(13) 0.0671(11) -0.0104(11) 0.0191(10) 0.0065(9)
O5 0.0540(10) 0.0799(13) 0.0384(8) -0.0060(9) 0.0097(7) -0.0086(8)
O6 0.0481(10) 0.1137(17) 0.0840(13) 0.0054(10) 0.0268(9) 0.0337(11)

loop_
_atom_type_symbol
_atom_type_description
_atom_type_scat_dispersion_real
_atom_type_scat_dispersion_imag
_atom_type_scat_source
C C 0.0033 0.0016 'International Tables Vol C Tables 4.2.6.8 and 6.1.1.4'
H H 0.0000 0.0000 'International Tables Vol C Tables 4.2.6.8 and 6.1.1.4'
O O 0.0106 0.0060 'International Tables Vol C Tables 4.2.6.8 and 6.1.1.4'

loop_
_geom_angle_atom_site_label_1
_geom_angle_atom_site_label_2
_geom_angle_atom_site_label_3
_geom_angle_site_symmetry_1
_geom_angle_site_symmetry_3
_geom_angle
_geom_angle_publ_flag
O1 C1 H1A . . 109.5 ?
O1 C1 H1B . . 109.5 ?
H1A C1 H1B . . 109.5 ?
O1 C1 H1C . . 109.5 ?
H1A C1 H1C . . 109.5 ?
H1B C1 H1C . . 109.5 ?
O1 C2 C7 . . 115.4(2) ?
O1 C2 C3 . . 124.8(2) ?
C7 C2 C3 . . 119.8(2) ?
C2 C3 C4 . . 119.1(2) ?
C2 C3 H3 . . 120.5 ?
C4 C3 H3 . . 120.5 ?
C5 C4 C3 . . 121.8(2) ?
C5 C4 H4 . . 119.1 ?
C3 C4 H4 . . 119.1 ?
C4 C5 C6 . . 118.1(2) ?
C4 C5 C8 . . 119.8(2) ?
C6 C5 C8 . . 122.0(2) ?
C7 C6 C5 . . 120.3(2) ?
C7 C6 H6 . . 119.8 ?
C5 C6 H6 . . 119.8 ?
C6 C7 C2 . . 120.8(2) ?
C6 C7 H7 . . 119.6 ?
C2 C7 H7 . . 119.6 ?
O2 C8 C5 . . 121.07(19) ?
O2 C8 C9 . . 119.9(2) ?
C5 C8 C9 . . 119.03(18) ?
C11 C9 C8 . . 119.55(18) ?
C11 C9 C10 . . 60.57(15) ?
C8 C9 C10 . . 117.15(17) ?
C11 C9 H9 . . 116.0 ?
C8 C9 H9 . . 116.0 ?
C10 C9 H9 . . 116.0 ?
C20 C10 C9 . . 119.72(17) ?
C20 C10 C11 . . 121.69(18) ?
C9 C10 C11 . . 59.33(14) ?
C20 C10 H10 . . 114.9 ?
C9 C10 H10 . . 114.9 ?
C11 C10 H10 . . 114.9 ?
C9 C11 C10 . . 60.10(15) ?
C9 C11 C12 . . 118.96(18) ?
C10 C11 C12 . . 121.17(17) ?
C9 C11 H11 . . 115.2 ?
C10 C11 H11 . . 115.2 ?
C12 C11 H11 . . 115.2 ?
O3 C12 C13 . . 121.9(2) ?
O3 C12 C11 . . 119.9(2) ?
C13 C12 C11 . . 118.13(19) ?
C18 C13 C14 . . 118.1(2) ?
C18 C13 C12 . . 119.0(2) ?
C14 C13 C12 . . 122.9(2) ?
C15 C14 C13 . . 120.5(2) ?
C15 C14 H14 . . 119.8 ?
C13 C14 H14 . . 119.8 ?
C14 C15 C16 . . 120.7(2) ?
C14 C15 H15 . . 119.6 ?
C16 C15 H15 . . 119.6 ?
O4 C16 C15 . . 116.4(2) ?
O4 C16 C17 . . 124.5(2) ?
C15 C16 C17 . . 119.1(2) ?
C18 C17 C16 . . 119.7(2) ?
C18 C17 H17 . . 120.2 ?
C16 C17 H17 . . 120.2 ?
C17 C18 C13 . . 121.8(2) ?
C17 C18 H18 . . 119.1 ?
C13 C18 H18 . . 119.1 ?
O4 C19 H19A . . 109.5 ?
O4 C19 H19B . . 109.5 ?
H19A C19 H19B . . 109.5 ?
O4 C19 H19C . . 109.5 ?
H19A C19 H19C . . 109.5 ?
H19B C19 H19C . . 109.5 ?
O5 C20 C21 . . 121.68(18) ?
O5 C20 C10 . . 120.80(19) ?
C21 C20 C10 . . 117.50(17) ?
C26 C21 C22 . . 117.9(2) ?
C26 C21 C20 . . 122.47(19) ?
C22 C21 C20 . . 119.67(19) ?
C23 C22 C21 . . 120.6(2) ?
C23 C22 H22 . . 119.7 ?
C21 C22 H22 . . 119.7 ?
C22 C23 C24 . . 120.4(2) ?
C22 C23 H23 . . 119.8 ?
C24 C23 H23 . . 119.8 ?
O6 C24 C25 . . 124.6(2) ?
O6 C24 C23 . . 115.4(2) ?
C25 C24 C23 . . 120.0(2) ?
C24 C25 C26 . . 119.1(2) ?
C24 C25 H25 . . 120.5 ?
C26 C25 H25 . . 120.5 ?
C25 C26 C21 . . 122.0(2) ?
C25 C26 H26 . . 119.0 ?
C21 C26 H26 . . 119.0 ?
O6 C27 H27A . . 109.5 ?
O6 C27 H27B . . 109.5 ?
H27A C27 H27B . . 109.5 ?
O6 C27 H27C . . 109.5 ?
H27A C27 H27C . . 109.5 ?
H27B C27 H27C . . 109.5 ?
C2 O1 C1 . . 119.2(2) ?
C16 O4 C19 . . 118.2(2) ?
C24 O6 C27 . . 118.2(2) ?

loop_
_geom_bond_atom_site_label_1
_geom_bond_atom_site_label_2
_geom_bond_site_symmetry_2
_geom_bond_distance
_geom_bond_publ_flag
C1 O1 . 1.422(3) ?
C1 H1A . 0.9600 ?
C1 H1B . 0.9600 ?
C1 H1C . 0.9600 ?
C2 O1 . 1.360(3) ?
C2 C7 . 1.377(3) ?
C2 C3 . 1.381(3) ?
C3 C4 . 1.383(3) ?
C3 H3 . 0.9300 ?
C4 C5 . 1.381(3) ?
C4 H4 . 0.9300 ?
C5 C6 . 1.390(3) ?
C5 C8 . 1.477(3) ?
C6 C7 . 1.376(3) ?
C6 H6 . 0.9300 ?
C7 H7 . 0.9300 ?
C8 O2 . 1.225(2) ?
C8 C9 . 1.492(3) ?
C9 C11 . 1.491(3) ?
C9 C10 . 1.503(3) ?
C9 H9 . 0.9800 ?
C10 C20 . 1.494(3) ?
C10 C11 . 1.510(3) ?
C10 H10 . 0.9800 ?
C11 C12 . 1.510(3) ?
C11 H11 . 0.9800 ?
C12 O3 . 1.218(2) ?
C12 C13 . 1.478(3) ?
C13 C18 . 1.382(3) ?
C13 C14 . 1.387(3) ?
C14 C15 . 1.378(3) ?
C14 H14 . 0.9300 ?
C15 C16 . 1.383(3) ?
C15 H15 . 0.9300 ?
C16 O4 . 1.348(3) ?
C16 C17 . 1.384(3) ?
C17 C18 . 1.373(3) ?
C17 H17 . 0.9300 ?
C18 H18 . 0.9300 ?
C19 O4 . 1.428(3) ?
C19 H19A . 0.9600 ?
C19 H19B . 0.9600 ?
C19 H19C . 0.9600 ?
C20 O5 . 1.222(2) ?
C20 C21 . 1.477(3) ?
C21 C26 . 1.387(3) ?
C21 C22 . 1.393(3) ?
C22 C23 . 1.378(3) ?
C22 H22 . 0.9300 ?
C23 C24 . 1.387(3) ?
C23 H23 . 0.9300 ?
C24 O6 . 1.358(3) ?
C24 C25 . 1.376(3) ?
C25 C26 . 1.384(3) ?
C25 H25 . 0.9300 ?
C26 H26 . 0.9300 ?
C27 O6 . 1.430(3) ?
C27 H27A . 0.9600 ?
C27 H27B . 0.9600 ?
C27 H27C . 0.9600 ?

loop_
_geom_hbond_atom_site_label_D
_geom_hbond_atom_site_label_H
_geom_hbond_atom_site_label_A
_geom_hbond_site_symmetry_A
_geom_hbond_distance_DH
_geom_hbond_distance_HA
_geom_hbond_distance_DA
_geom_hbond_angle_DHA
_geom_hbond_publ_flag
C26 H26 O2 2_676 0.93 2.54 3.467(3) 174.9 y
C11 H11 O6 1_655 0.98 2.51 3.270(3) 133.7 y
C7 H7 O5 2_675 0.93 2.52 3.171(3) 127.5 y
C9 H9 O3 2_675 0.98 2.55 3.497(3) 163.6 y
C27 H27B O4 2_566 0.96 2.58 3.136(3) 116.7 y

loop_
_geom_torsion_atom_site_label_1
_geom_torsion_atom_site_label_2
_geom_torsion_atom_site_label_3
_geom_torsion_atom_site_label_4
_geom_torsion_site_symmetry_1
_geom_torsion_site_symmetry_2
_geom_torsion_site_symmetry_3
_geom_torsion_site_symmetry_4
_geom_torsion
_geom_torsion_publ_flag
O1 C2 C3 C4 . . . . 179.4(2) ?
C7 C2 C3 C4 . . . . 1.2(4) ?
C2 C3 C4 C5 . . . . -2.5(4) ?
C3 C4 C5 C6 . . . . 1.4(4) ?
C3 C4 C5 C8 . . . . 178.9(2) ?
C4 C5 C6 C7 . . . . 1.1(3) ?
C8 C5 C6 C7 . . . . -176.4(2) ?
C5 C6 C7 C2 . . . . -2.3(4) ?
O1 C2 C7 C6 . . . . -177.2(2) ?
C3 C2 C7 C6 . . . . 1.1(4) ?
C4 C5 C8 O2 . . . . -21.4(3) ?
C6 C5 C8 O2 . . . . 156.0(2) ?
C4 C5 C8 C9 . . . . 160.2(2) ?
C6 C5 C8 C9 . . . . -22.4(3) ?
O2 C8 C9 C11 . . . . -68.5(3) ?
C5 C8 C9 C11 . . . . 109.9(2) ?
O2 C8 C9 C10 . . . . 1.3(3) ?
C5 C8 C9 C10 . . . . 179.8(2) ?
C11 C9 C10 C20 . . . . -111.4(2) ?
C8 C9 C10 C20 . . . . 138.3(2) ?
C8 C9 C10 C11 . . . . -110.3(2) ?
C8 C9 C11 C10 . . . . 106.4(2) ?
C8 C9 C11 C12 . . . . -142.2(2) ?
C10 C9 C11 C12 . . . . 111.4(2) ?
C20 C10 C11 C9 . . . . 108.1(2) ?
C20 C10 C11 C12 . . . . 0.4(3) ?
C9 C10 C11 C12 . . . . -107.8(2) ?
C9 C11 C12 O3 . . . . 33.7(3) ?
C10 C11 C12 O3 . . . . 104.4(3) ?
C9 C11 C12 C13 . . . . -145.5(2) ?
C10 C11 C12 C13 . . . . -74.8(3) ?
O3 C12 C13 C18 . . . . -16.1(3) ?
C11 C12 C13 C18 . . . . 163.0(2) ?
O3 C12 C13 C14 . . . . 164.8(2) ?
C11 C12 C13 C14 . . . . -16.0(3) ?
C18 C13 C14 C15 . . . . -0.5(4) ?
C12 C13 C14 C15 . . . . 178.6(2) ?
C13 C14 C15 C16 . . . . -1.4(4) ?
C14 C15 C16 O4 . . . . -177.3(2) ?
C14 C15 C16 C17 . . . . 1.4(4) ?
O4 C16 C17 C18 . . . . 179.2(2) ?
C15 C16 C17 C18 . . . . 0.6(4) ?
C16 C17 C18 C13 . . . . -2.5(4) ?
C14 C13 C18 C17 . . . . 2.5(4) ?
C12 C13 C18 C17 . . . . -176.6(2) ?
C9 C10 C20 O5 . . . . 18.0(3) ?
C11 C10 C20 O5 . . . . -52.3(3) ?
C9 C10 C20 C21 . . . . -160.3(2) ?
C11 C10 C20 C21 . . . . 129.4(2) ?
O5 C20 C21 C26 . . . . 159.8(2) ?
C10 C20 C21 C26 . . . . -21.9(3) ?
O5 C20 C21 C22 . . . . -20.1(3) ?
C10 C20 C21 C22 . . . . 158.2(2) ?
C26 C21 C22 C23 . . . . 0.4(3) ?
C20 C21 C22 C23 . . . . -179.7(2) ?
C21 C22 C23 C24 . . . . -0.5(4) ?
C22 C23 C24 O6 . . . . 179.9(2) ?
C22 C23 C24 C25 . . . . -0.1(4) ?
O6 C24 C25 C26 . . . . -179.3(2) ?
C23 C24 C25 C26 . . . . 0.7(4) ?
C24 C25 C26 C21 . . . . -0.8(4) ?
C22 C21 C26 C25 . . . . 0.3(4) ?
C20 C21 C26 C25 . . . . -179.6(2) ?
C7 C2 O1 C1 . . . . -179.9(3) ?
C3 C2 O1 C1 . . . . 1.9(4) ?
C15 C16 O4 C19 . . . . 167.5(2) ?
C17 C16 O4 C19 . . . . -11.1(4) ?
C25 C24 O6 C27 . . . . -1.4(4) ?
C23 C24 O6 C27 . . . . 178.6(3) ?
